data_4340748
loop_
_publ_author_name
'Lin, Jian'
'Diefenbach, Kariem'
'Kikugawa, Naoki'
'Baumbach, Ryan E.'
'Albrecht-Schmitt, Thomas E'

_publ_section_title
;
 Dimensional and coordination number reductions in a large family of
 lanthanide tellurite sulfates.
;
_journal_issue 16
_journal_name_full 'Inorganic chemistry'
_journal_page_first 8555
_journal_page_last 8564
_journal_paper_doi 10.1021/ic501163x
_journal_volume 53
_journal_year 2014
_chemical_formula_moiety Ce2Te2S2O13
_chemical_formula_sum 'La2 O13 S2 Te2'
_chemical_formula_weight 805.14
_chemical_melting_point ?
_chemical_name_common 'Lanthanum tellurite sulfate'
_chemical_name_systematic
; 
 ? 
;
_space_group_IT_number 14
_symmetry_cell_setting monoclinic
_symmetry_space_group_name_Hall '-P 2ybc'
_symmetry_space_group_name_H-M 'P 1 21/c 1'
_atom_sites_solution_hydrogens none
_atom_sites_solution_primary direct
_atom_sites_solution_secondary difmap
_audit_creation_method SHELXL-97
_cell_angle_alpha 90.00
_cell_angle_beta 106.317(2)
_cell_angle_gamma 90.00
_cell_formula_units_Z 2
_cell_length_a 9.6300(19)
_cell_length_b 6.9840(14)
_cell_length_c 8.2879(16)
_cell_measurement_reflns_used 1226
_cell_measurement_temperature 100(2)
_cell_measurement_theta_max 27.51
_cell_measurement_theta_min 0.998
_cell_volume 534.96(18)
_computing_cell_refinement 'smart saint'
_computing_data_collection smart
_computing_data_reduction SAINT
_computing_molecular_graphics 'SHELXP-97 (Sheldrick, 1997)'
_computing_publication_material 'SHELXCIF-97 (Sheldrick, 2000)'
_computing_structure_refinement 'SHELXL-97 (Sheldrick, 1997)'
_computing_structure_solution 'SHELXS-97 (Sheldrick, 1990)'
_diffrn_ambient_temperature 100(2)
_diffrn_detector_area_resol_mean 0
_diffrn_measured_fraction_theta_full 0.998
_diffrn_measured_fraction_theta_max 0.998
_diffrn_measurement_device_type 'BRUKER apex II'
_diffrn_measurement_method '0.5 wide w/ exposures'
_diffrn_radiation_monochromator 'Quazar optics'
_diffrn_radiation_source 'Imus microfocused'
_diffrn_radiation_type MoK\a
_diffrn_radiation_wavelength 0.71073
_diffrn_reflns_av_R_equivalents 0.0389
_diffrn_reflns_av_sigmaI/netI 0.0307
_diffrn_reflns_limit_h_max 12
_diffrn_reflns_limit_h_min -12
_diffrn_reflns_limit_k_max 9
_diffrn_reflns_limit_k_min -8
_diffrn_reflns_limit_l_max 10
_diffrn_reflns_limit_l_min -10
_diffrn_reflns_number 5967
_diffrn_reflns_theta_full 27.51
_diffrn_reflns_theta_max 27.51
_diffrn_reflns_theta_min 2.20
_exptl_absorpt_coefficient_mu 13.686
_exptl_absorpt_correction_T_max 0.934
_exptl_absorpt_correction_T_min 0.727
_exptl_absorpt_correction_type numerical
_exptl_absorpt_process_details SHELTXPREP
_exptl_crystal_colour Colorless
_exptl_crystal_density_diffrn 4.998
_exptl_crystal_density_meas ?
_exptl_crystal_density_method 'not measured'
_exptl_crystal_description Sphenoid
_exptl_crystal_F_000 708
_exptl_crystal_size_max 0.030
_exptl_crystal_size_mid 0.020
_exptl_crystal_size_min 0.005
_refine_diff_density_max 2.238
_refine_diff_density_min -3.657
_refine_diff_density_rms 0.331
_refine_ls_extinction_coef 0.0003(2)
_refine_ls_extinction_expression Fc^*^=kFc[1+0.001xFc^2^\l^3^/sin(2\q)]^-1/4^
_refine_ls_extinction_method SHELXL
_refine_ls_goodness_of_fit_ref 1.077
_refine_ls_hydrogen_treatment none
_refine_ls_matrix_type full
_refine_ls_number_parameters 101
_refine_ls_number_reflns 1222
_refine_ls_number_restraints 12
_refine_ls_restrained_S_all 1.087
_refine_ls_R_factor_all 0.0486
_refine_ls_R_factor_gt 0.0391
_refine_ls_shift/su_max 0.000
_refine_ls_shift/su_mean 0.000
_refine_ls_structure_factor_coef Fsqd
_refine_ls_weighting_details 'calc w=1/[\s^2^(Fo^2^)+(0.0258P)^2^+20.7014P] where P=(Fo^2^+2Fc^2^)/3'
_refine_ls_weighting_scheme calc
_refine_ls_wR_factor_gt 0.0880
_refine_ls_wR_factor_ref 0.0923
_reflns_number_gt 1050
_reflns_number_total 1222
_reflns_threshold_expression >2sigma(I)
_cod_data_source_file ic501163x_si_002.cif
_cod_data_source_block La1
_cod_depositor_comments
;
The following automatic conversions were performed:

'_chemical_melting_point' value 'N/A' was changed to '?' - the value
is undefined or not given.

Automatic conversion script
Id: cif_fix_values 2281 2013-09-26 08:29:07Z andrius 

 Adding full bibliography for 4340748--4340769.cif.

The following automatic conversions were performed:

'_exptl_crystal_density_meas' value 'N/A' was changed to '?' - the
value is perceived as not measured.

Automatic conversion script
Id: cif_fix_values 3008 2015-01-20 13:52:24Z robertas 
;
_cod_original_sg_symbol_H-M P2(1)/c
_cod_database_code 4340748

loop_
_symmetry_equiv_pos_as_xyz
'x, y, z'
'-x, y+1/2, -z+1/2'
'-x, -y, -z'
'x, -y-1/2, z-1/2'

loop_
_atom_site_label
_atom_site_type_symbol
_atom_site_fract_x
_atom_site_fract_y
_atom_site_fract_z
_atom_site_U_iso_or_equiv
_atom_site_adp_type
_atom_site_occupancy
_atom_site_symmetry_multiplicity
_atom_site_calc_flag
_atom_site_refinement_flags
La1 La -0.19307(5) 0.33793(8) 0.00826(6) 0.00780(19) Uani 1 1 d .
Te1A Te -0.5266(5) 0.2658(5) -0.3291(7) 0.0550(14) Uani 0.50 1 d P
Te1B Te -0.5178(5) 0.3215(7) -0.3347(6) 0.0665(15) Uani 0.50 1 d P
S1 S 0.1087(2) 0.3357(3) 0.3204(3) 0.0077(4) Uani 1 1 d .
O1 O -0.4966(19) 0.342(3) -0.586(2) 0.051(4) Uani 0.60 1 d PU
O2 O -0.4257(14) 0.499(2) -0.1228(18) 0.067(4) Uani 0.90 1 d PU
O3 O -0.3294(7) 0.2333(12) -0.2852(9) 0.0197(16) Uani 1 1 d .
O4 O -0.0424(6) 0.2046(9) -0.1778(8) 0.0099(13) Uani 1 1 d .
O5 O -0.1716(7) -0.0143(10) 0.0607(8) 0.0124(14) Uani 1 1 d .
O6 O -0.1970(7) 0.6615(9) 0.1442(8) 0.0112(13) Uani 1 1 d .
O7 O 0.0931(7) 0.3975(9) 0.1450(8) 0.0102(13) Uani 1 1 d .

loop_
_atom_site_aniso_label
_atom_site_aniso_U_11
_atom_site_aniso_U_22
_atom_site_aniso_U_33
_atom_site_aniso_U_23
_atom_site_aniso_U_13
_atom_site_aniso_U_12
La1 0.0090(3) 0.0071(3) 0.0073(3) -0.0009(2) 0.00236(18) -0.0011(2)
Te1A 0.0171(12) 0.0261(13) 0.108(3) 0.0316(17) -0.0046(14) -0.0023(10)
Te1B 0.0184(14) 0.097(4) 0.073(3) -0.052(3) -0.0045(14) 0.014(2)
S1 0.0088(10) 0.0066(10) 0.0077(10) 0.0015(8) 0.0021(8) -0.0002(8)
O1 0.050(7) 0.072(8) 0.036(7) -0.018(6) 0.020(6) -0.018(7)
O2 0.050(6) 0.077(7) 0.063(7) -0.010(6) -0.004(5) 0.024(6)
O3 0.007(3) 0.032(4) 0.020(4) -0.008(3) 0.003(3) 0.000(3)
O4 0.004(3) 0.011(3) 0.015(3) -0.002(3) 0.003(2) 0.000(2)
O5 0.015(3) 0.012(3) 0.009(3) 0.002(3) 0.002(3) 0.002(3)
O6 0.013(3) 0.007(3) 0.014(3) -0.002(3) 0.006(3) 0.001(3)
O7 0.014(3) 0.010(3) 0.009(3) 0.002(2) 0.007(3) 0.000(3)

loop_
_atom_type_symbol
_atom_type_description
_atom_type_scat_dispersion_real
_atom_type_scat_dispersion_imag
_atom_type_scat_source
La La -0.2871 2.4523 'International Tables Vol C Tables 4.2.6.8 and 6.1.1.4'
O O 0.0106 0.0060 'International Tables Vol C Tables 4.2.6.8 and 6.1.1.4'
S S 0.1246 0.1234 'International Tables Vol C Tables 4.2.6.8 and 6.1.1.4'
Te Te -0.5308 1.6751 'International Tables Vol C Tables 4.2.6.8 and 6.1.1.4'

loop_
_geom_angle_atom_site_label_1
_geom_angle_atom_site_label_2
_geom_angle_atom_site_label_3
_geom_angle
_geom_angle_site_symmetry_1
_geom_angle_site_symmetry_3
O2 La1 O3 78.7(4) . 4_566
O2 La1 O5 123.1(4) . .
O3 La1 O5 73.5(2) 4_566 .
O2 La1 O3 63.1(4) . .
O3 La1 O3 111.9(2) 4_566 .
O5 La1 O3 83.0(2) . .
O2 La1 O6 70.3(4) . .
O3 La1 O6 78.2(2) 4_566 .
O5 La1 O6 144.4(2) . .
O3 La1 O6 128.2(2) . .
O2 La1 O4 119.8(4) . .
O3 La1 O4 146.9(2) 4_566 .
O5 La1 O4 73.4(2) . .
O3 La1 O4 63.0(2) . .
O6 La1 O4 132.3(2) . .
O2 La1 O7 82.8(4) . 3_565
O3 La1 O7 145.8(2) 4_566 3_565
O5 La1 O7 140.2(2) . 3_565
O3 La1 O7 84.1(2) . 3_565
O6 La1 O7 68.5(2) . 3_565
O4 La1 O7 67.2(2) . 3_565
O2 La1 O4 132.1(4) . 4_566
O3 La1 O4 62.9(2) 4_566 4_566
O5 La1 O4 73.7(2) . 4_566
O3 La1 O4 156.6(2) . 4_566
O6 La1 O4 74.5(2) . 4_566
O4 La1 O4 107.9(2) . 4_566
O7 La1 O4 113.1(2) 3_565 4_566
O2 La1 O7 143.7(4) . .
O3 La1 O7 114.6(2) 4_566 .
O5 La1 O7 93.1(2) . .
O3 La1 O7 129.9(2) . .
O6 La1 O7 79.4(2) . .
O4 La1 O7 68.05(19) . .
O7 La1 O7 67.5(2) 3_565 .
O4 La1 O7 52.04(19) 4_566 .
O2 La1 S1 146.7(3) . .
O3 La1 S1 88.77(16) 4_566 .
O5 La1 S1 81.23(15) . .
O3 La1 S1 149.04(16) . .
O6 La1 S1 77.03(15) . .
O4 La1 S1 86.99(15) . .
O7 La1 S1 91.21(15) 3_565 .
O4 La1 S1 25.91(14) 4_566 .
O7 La1 S1 26.22(13) . .
O2 La1 Te1B 35.5(3) . .
O3 La1 Te1B 91.59(17) 4_566 .
O5 La1 Te1B 96.74(17) . .
O3 La1 Te1B 29.13(17) . .
O6 La1 Te1B 105.22(16) . .
O4 La1 Te1B 91.50(16) . .
O7 La1 Te1B 89.75(17) 3_565 .
O4 La1 Te1B 154.25(15) 4_566 .
O7 La1 Te1B 153.70(15) . .
S1 La1 Te1B 177.75(8) . .
O2 La1 Te1A 39.9(3) . .
O3 La1 Te1A 88.76(18) 4_566 .
O5 La1 Te1A 90.53(16) . .
O3 La1 Te1A 27.83(18) . .
O6 La1 Te1A 110.12(16) . .
O4 La1 Te1A 90.80(16) . .
O7 La1 Te1A 95.26(16) 3_565 .
O4 La1 Te1A 150.27(15) 4_566 .
O7 La1 Te1A 156.41(16) . .
S1 La1 Te1A 171.75(7) . .
Te1B La1 Te1A 6.31(11) . .
O3 Te1A O2 95.4(5) . 2_444
O3 Te1A O1 84.8(6) . 4_566
O2 Te1A O1 79.3(7) 2_444 4_566
O3 Te1A O1 79.6(6) . .
O2 Te1A O1 96.7(7) 2_444 .
O1 Te1A O1 163.5(9) 4_566 .
O3 Te1A O2 75.6(4) . .
O2 Te1A O2 147.1(5) 2_444 .
O1 Te1A O2 68.5(7) 4_566 .
O1 Te1A O2 112.2(6) . .
O3 Te1A La1 39.7(2) . .
O2 Te1A La1 113.4(4) 2_444 .
O1 Te1A La1 57.2(5) 4_566 .
O1 Te1A La1 111.5(5) . .
O2 Te1A La1 42.0(3) . .
O3 Te1B O2 81.7(4) . .
O3 Te1B O1 83.3(6) . .
O2 Te1B O1 128.9(7) . .
O3 Te1B O1 78.6(5) . 4_566
O2 Te1B O1 69.0(7) . 4_566
O1 Te1B O1 152.3(5) . 4_566
O3 Te1B O2 83.4(5) . 2_444
O2 Te1B O2 135.8(5) . 2_444
O1 Te1B O2 89.9(7) . 2_444
O1 Te1B O2 67.4(6) 4_566 2_444
O3 Te1B O1 104.6(5) . 3_464
O2 Te1B O1 67.7(6) . 3_464
O1 Te1B O1 69.5(8) . 3_464
O1 Te1B O1 135.5(6) 4_566 3_464
O2 Te1B O1 156.5(6) 2_444 3_464
O3 Te1B La1 41.7(2) . .
O2 Te1B La1 42.3(4) . .
O1 Te1B La1 117.7(5) . .
O1 Te1B La1 58.1(5) 4_566 .
O2 Te1B La1 105.5(4) 2_444 .
O1 Te1B La1 94.6(4) 3_464 .
O5 S1 O6 110.8(4) 2 2_545
O5 S1 O7 111.3(4) 2 .
O6 S1 O7 109.3(4) 2_545 .
O5 S1 O4 110.7(4) 2 4_566
O6 S1 O4 110.8(4) 2_545 4_566
O7 S1 O4 103.6(4) . 4_566
O5 S1 La1 129.6(3) 2 .
O6 S1 La1 119.6(3) 2_545 .
O7 S1 La1 53.6(3) . .
O4 S1 La1 50.2(3) 4_566 .
Te1A O1 Te1B 151.9(10) 4_565 .
Te1A O1 Te1A 142.4(10) 4_565 .
Te1B O1 Te1A 9.8(2) . .
Te1A O1 Te1B 8.8(2) 4_565 4_565
Te1B O1 Te1B 145.1(10) . 4_565
Te1A O1 Te1B 135.4(9) . 4_565
Te1A O1 Te1B 95.1(7) 4_565 3_464
Te1B O1 Te1B 110.5(8) . 3_464
Te1A O1 Te1B 120.1(8) . 3_464
Te1B O1 Te1B 103.3(7) 4_565 3_464
Te1A O2 Te1B 111.8(7) 2_454 .
Te1A O2 Te1B 3.1(3) 2_454 2_454
Te1B O2 Te1B 114.5(6) . 2_454
Te1A O2 Te1A 119.3(6) 2_454 .
Te1B O2 Te1A 8.4(2) . .
Te1B O2 Te1A 121.9(6) 2_454 .
Te1A O2 La1 131.6(7) 2_454 .
Te1B O2 La1 102.3(6) . .
Te1B O2 La1 130.9(7) 2_454 .
Te1A O2 La1 98.1(5) . .
Te1A O3 Te1B 12.6(2) . .
Te1A O3 La1 127.1(4) . 4_565
Te1B O3 La1 126.1(4) . 4_565
Te1A O3 La1 112.4(4) . .
Te1B O3 La1 109.2(3) . .
La1 O3 La1 119.3(3) 4_565 .
S1 O4 La1 142.5(4) 4_565 .
S1 O4 La1 103.9(3) 4_565 4_565
La1 O4 La1 112.9(2) . 4_565
S1 O5 La1 146.0(4) 2_545 .
S1 O6 La1 138.6(4) 2 .
S1 O7 La1 138.0(4) . 3_565
S1 O7 La1 100.2(3) . .
La1 O7 La1 112.5(2) 3_565 .

loop_
_geom_bond_atom_site_label_1
_geom_bond_atom_site_label_2
_geom_bond_distance
_geom_bond_site_symmetry_2
La1 O2 2.470(13) .
La1 O3 2.482(7) 4_566
La1 O5 2.497(7) .
La1 O3 2.526(7) .
La1 O6 2.531(7) .
La1 O4 2.570(6) .
La1 O7 2.577(6) 3_565
La1 O4 2.615(6) 4_566
La1 O7 2.702(6) .
La1 S1 3.304(2) .
La1 Te1B 3.588(5) .
La1 Te1A 3.653(5) .
Te1A O3 1.845(8) .
Te1A O2 1.931(16) 2_444
Te1A O1 2.093(17) 4_566
Te1A O1 2.290(18) .
Te1A O2 2.366(15) .
Te1B O3 1.850(8) .
Te1B O2 2.130(15) .
Te1B O1 2.154(17) .
Te1B O1 2.314(17) 4_566
Te1B O2 2.318(16) 2_444
Te1B O1 2.46(2) 3_464
S1 O5 1.449(7) 2
S1 O6 1.466(7) 2_545
S1 O7 1.483(6) .
S1 O4 1.487(6) 4_566
O1 Te1A 2.093(17) 4_565
O1 Te1B 2.314(17) 4_565
O1 Te1B 2.46(2) 3_464
O2 Te1A 1.931(16) 2_454
O2 Te1B 2.318(16) 2_454
O3 La1 2.482(7) 4_565
O4 S1 1.487(6) 4_565
O4 La1 2.615(6) 4_565
O5 S1 1.449(7) 2_545
O6 S1 1.466(7) 2
O7 La1 2.577(6) 3_565

loop_
_geom_torsion_atom_site_label_1
_geom_torsion_atom_site_label_2
_geom_torsion_atom_site_label_3
_geom_torsion_atom_site_label_4
_geom_torsion
_geom_torsion_site_symmetry_1
_geom_torsion_site_symmetry_4
O2 La1 Te1A O3 138.9(7) . .
O3 La1 Te1A O3 -147.3(2) 4_566 .
O5 La1 Te1A O3 -73.8(4) . .
O6 La1 Te1A O3 135.8(4) . .
O4 La1 Te1A O3 -0.4(4) . .
O7 La1 Te1A O3 66.8(4) 3_565 .
O4 La1 Te1A O3 -130.4(5) 4_566 .
O7 La1 Te1A O3 25.2(6) . .
S1 La1 Te1A O3 -74.7(8) . .
Te1B La1 Te1A O3 96.1(14) . .
O2 La1 Te1A O2 -152.3(4) . 2_444
O3 La1 Te1A O2 -78.5(6) 4_566 2_444
O5 La1 Te1A O2 -5.0(6) . 2_444
O3 La1 Te1A O2 68.8(7) . 2_444
O6 La1 Te1A O2 -155.4(5) . 2_444
O4 La1 Te1A O2 68.4(6) . 2_444
O7 La1 Te1A O2 135.6(6) 3_565 2_444
O4 La1 Te1A O2 -61.6(7) 4_566 2_444
O7 La1 Te1A O2 94.0(6) . 2_444
S1 La1 Te1A O2 -5.9(10) . 2_444
Te1B La1 Te1A O2 164.9(16) . 2_444
O2 La1 Te1A O1 -93.7(9) . 4_566
O3 La1 Te1A O1 -19.9(7) 4_566 4_566
O5 La1 Te1A O1 53.6(7) . 4_566
O3 La1 Te1A O1 127.4(8) . 4_566
O6 La1 Te1A O1 -96.8(7) . 4_566
O4 La1 Te1A O1 127.1(7) . 4_566
O7 La1 Te1A O1 -165.8(7) 3_565 4_566
O4 La1 Te1A O1 -3.0(7) 4_566 4_566
O7 La1 Te1A O1 152.6(7) . 4_566
S1 La1 Te1A O1 52.7(10) . 4_566
Te1B La1 Te1A O1 -136.5(15) . 4_566
O2 La1 Te1A O1 99.9(8) . .
O3 La1 Te1A O1 173.7(6) 4_566 .
O5 La1 Te1A O1 -112.8(6) . .
O3 La1 Te1A O1 -39.0(7) . .
O6 La1 Te1A O1 96.8(6) . .
O4 La1 Te1A O1 -39.4(6) . .
O7 La1 Te1A O1 27.8(6) 3_565 .
O4 La1 Te1A O1 -169.4(6) 4_566 .
O7 La1 Te1A O1 -13.8(7) . .
S1 La1 Te1A O1 -113.7(8) . .
Te1B La1 Te1A O1 57.0(13) . .
O3 La1 Te1A O2 73.8(6) 4_566 .
O5 La1 Te1A O2 147.3(6) . .
O3 La1 Te1A O2 -138.9(7) . .
O6 La1 Te1A O2 -3.1(6) . .
O4 La1 Te1A O2 -139.2(6) . .
O7 La1 Te1A O2 -72.1(6) 3_565 .
O4 La1 Te1A O2 90.7(7) 4_566 .
O7 La1 Te1A O2 -113.7(7) . .
S1 La1 Te1A O2 146.4(8) . .
Te1B La1 Te1A O2 -42.8(14) . .
O2 La1 Te1B O3 156.2(8) . .
O3 La1 Te1B O3 -135.9(3) 4_566 .
O5 La1 Te1B O3 -62.3(4) . .
O6 La1 Te1B O3 146.0(4) . .
O4 La1 Te1B O3 11.2(4) . .
O7 La1 Te1B O3 78.4(4) 3_565 .
O4 La1 Te1B O3 -128.4(5) 4_566 .
O7 La1 Te1B O3 49.0(6) . .
S1 La1 Te1B O3 -37(2) . .
Te1A La1 Te1B O3 -72.5(13) . .
O3 La1 Te1B O2 67.9(7) 4_566 .
O5 La1 Te1B O2 141.5(7) . .
O3 La1 Te1B O2 -156.2(8) . .
O6 La1 Te1B O2 -10.2(7) . .
O4 La1 Te1B O2 -145.0(7) . .
O7 La1 Te1B O2 -77.8(7) 3_565 .
O4 La1 Te1B O2 75.5(8) 4_566 .
O7 La1 Te1B O2 -107.2(7) . .
S1 La1 Te1B O2 167(2) . .
Te1A La1 Te1B O2 131.3(15) . .
O2 La1 Te1B O1 118.5(10) . .
O3 La1 Te1B O1 -173.6(7) 4_566 .
O5 La1 Te1B O1 -100.0(7) . .
O3 La1 Te1B O1 -37.7(7) . .
O6 La1 Te1B O1 108.2(7) . .
O4 La1 Te1B O1 -26.5(7) . .
O7 La1 Te1B O1 40.6(7) 3_565 .
O4 La1 Te1B O1 -166.1(7) 4_566 .
O7 La1 Te1B O1 11.2(8) . .
S1 La1 Te1B O1 -74(2) . .
Te1A La1 Te1B O1 -110.2(15) . .
O2 La1 Te1B O1 -93.3(9) . 4_566
O3 La1 Te1B O1 -25.3(6) 4_566 4_566
O5 La1 Te1B O1 48.3(6) . 4_566
O3 La1 Te1B O1 110.6(7) . 4_566
O6 La1 Te1B O1 -103.5(6) . 4_566
O4 La1 Te1B O1 121.8(6) . 4_566
O7 La1 Te1B O1 -171.1(6) 3_565 4_566
O4 La1 Te1B O1 -17.8(7) 4_566 4_566
O7 La1 Te1B O1 159.5(7) . 4_566
S1 La1 Te1B O1 74(2) . 4_566
Te1A La1 Te1B O1 38.1(14) . 4_566
O2 La1 Te1B O2 -143.3(4) . 2_444
O3 La1 Te1B O2 -75.3(5) 4_566 2_444
O5 La1 Te1B O2 -1.7(4) . 2_444
O3 La1 Te1B O2 60.6(6) . 2_444
O6 La1 Te1B O2 -153.5(4) . 2_444
O4 La1 Te1B O2 71.8(4) . 2_444
O7 La1 Te1B O2 138.9(4) 3_565 2_444
O4 La1 Te1B O2 -67.8(6) 4_566 2_444
O7 La1 Te1B O2 109.5(5) . 2_444
S1 La1 Te1B O2 24(2) . 2_444
Te1A La1 Te1B O2 -11.9(13) . 2_444
O2 La1 Te1B O1 49.2(8) . 3_464
O3 La1 Te1B O1 117.1(4) 4_566 3_464
O5 La1 Te1B O1 -169.3(4) . 3_464
O3 La1 Te1B O1 -107.0(6) . 3_464
O6 La1 Te1B O1 39.0(4) . 3_464
O4 La1 Te1B O1 -95.8(4) . 3_464
O7 La1 Te1B O1 -28.6(4) 3_565 3_464
O4 La1 Te1B O1 124.7(5) 4_566 3_464
O7 La1 Te1B O1 -58.0(5) . 3_464
S1 La1 Te1B O1 -144(2) . 3_464
Te1A La1 Te1B O1 -179.5(15) . 3_464
O2 La1 S1 O5 -14.7(8) . 2
O3 La1 S1 O5 -81.8(4) 4_566 2
O5 La1 S1 O5 -155.4(2) . 2
O3 La1 S1 O5 144.5(5) . 2
O6 La1 S1 O5 -3.7(4) . 2
O4 La1 S1 O5 131.0(4) . 2
O7 La1 S1 O5 63.9(4) 3_565 2
O4 La1 S1 O5 -84.8(5) 4_566 2
O7 La1 S1 O5 88.7(5) . 2
Te1B La1 S1 O5 179(100) . 2
Te1A La1 S1 O5 -154.4(7) . 2
O2 La1 S1 O6 163.5(8) . 2_545
O3 La1 S1 O6 96.3(4) 4_566 2_545
O5 La1 S1 O6 22.8(3) . 2_545
O3 La1 S1 O6 -37.3(5) . 2_545
O6 La1 S1 O6 174.5(2) . 2_545
O4 La1 S1 O6 -50.9(3) . 2_545
O7 La1 S1 O6 -117.9(3) 3_565 2_545
O4 La1 S1 O6 93.4(5) 4_566 2_545
O7 La1 S1 O6 -93.1(4) . 2_545
Te1B La1 S1 O6 -3(2) . 2_545
Te1A La1 S1 O6 23.8(8) . 2_545
O2 La1 S1 O7 -103.4(8) . .
O3 La1 S1 O7 -170.5(4) 4_566 .
O5 La1 S1 O7 115.9(4) . .
O3 La1 S1 O7 55.8(5) . .
O6 La1 S1 O7 -92.4(4) . .
O4 La1 S1 O7 42.3(4) . .
O7 La1 S1 O7 -24.8(5) 3_565 .
O4 La1 S1 O7 -173.5(5) 4_566 .
Te1B La1 S1 O7 90(2) . .
Te1A La1 S1 O7 116.9(7) . .
O2 La1 S1 O4 70.1(8) . 4_566
O3 La1 S1 O4 2.9(4) 4_566 4_566
O5 La1 S1 O4 -70.6(4) . 4_566
O3 La1 S1 O4 -130.7(5) . 4_566
O6 La1 S1 O4 81.1(4) . 4_566
O4 La1 S1 O4 -144.3(2) . 4_566
O7 La1 S1 O4 148.7(4) 3_565 4_566
O7 La1 S1 O4 173.5(5) . 4_566
Te1B La1 S1 O4 -96(2) . 4_566
Te1A La1 S1 O4 -69.6(8) . 4_566
O3 Te1B O1 Te1A 97(2) . 4_565
O2 Te1B O1 Te1A 170.9(18) . 4_565
O1 Te1B O1 Te1A 48(4) 4_566 4_565
O2 Te1B O1 Te1A 14(2) 2_444 4_565
O1 Te1B O1 Te1A -154(3) 3_464 4_565
La1 Te1B O1 Te1A 121(2) . 4_565
O3 Te1B O1 Te1A 81.0(14) . .
O2 Te1B O1 Te1A 154.6(17) . .
O1 Te1B O1 Te1A 31.6(19) 4_566 .
O2 Te1B O1 Te1A -2.3(13) 2_444 .
O1 Te1B O1 Te1A -170.6(15) 3_464 .
La1 Te1B O1 Te1A 105.1(14) . .
O3 Te1B O1 Te1B 86.5(17) . 4_565
O2 Te1B O1 Te1B 160.1(13) . 4_565
O1 Te1B O1 Te1B 37(3) 4_566 4_565
O2 Te1B O1 Te1B 3.2(17) 2_444 4_565
O1 Te1B O1 Te1B -165(2) 3_464 4_565
La1 Te1B O1 Te1B 110.7(15) . 4_565
O3 Te1B O1 Te1B -108.4(7) . 3_464
O2 Te1B O1 Te1B -34.8(11) . 3_464
O1 Te1B O1 Te1B -157.7(13) 4_566 3_464
O2 Te1B O1 Te1B 168.3(7) 2_444 3_464
O1 Te1B O1 Te1B 0.0 3_464 3_464
La1 Te1B O1 Te1B -84.2(8) . 3_464
O3 Te1A O1 Te1A 104.0(16) . 4_565
O2 Te1A O1 Te1A 9.7(17) 2_444 4_565
O1 Te1A O1 Te1A 84(3) 4_566 4_565
O2 Te1A O1 Te1A 173.6(14) . 4_565
La1 Te1A O1 Te1A 128.1(14) . 4_565
O3 Te1A O1 Te1B -88.5(14) . .
O2 Te1A O1 Te1B 177.2(16) 2_444 .
O1 Te1A O1 Te1B -108(2) 4_566 .
O2 Te1A O1 Te1B -18.9(13) . .
La1 Te1A O1 Te1B -64.4(14) . .
O3 Te1A O1 Te1B 95.9(12) . 4_565
O2 Te1A O1 Te1B 1.7(13) 2_444 4_565
O1 Te1A O1 Te1B 76(3) 4_566 4_565
O2 Te1A O1 Te1B 165.6(10) . 4_565
La1 Te1A O1 Te1B 120.1(11) . 4_565
O3 Te1A O1 Te1B -98.7(8) . 3_464
O2 Te1A O1 Te1B 167.0(8) 2_444 3_464
O1 Te1A O1 Te1B -118.4(13) 4_566 3_464
O2 Te1A O1 Te1B -29.1(11) . 3_464
La1 Te1A O1 Te1B -74.6(9) . 3_464
O3 Te1B O2 Te1A 129.3(8) . 2_454
O1 Te1B O2 Te1A 54.9(11) . 2_454
O1 Te1B O2 Te1A -149.8(9) 4_566 2_454
O2 Te1B O2 Te1A -159.2(8) 2_444 2_454
O1 Te1B O2 Te1A 19.7(7) 3_464 2_454
La1 Te1B O2 Te1A 145.0(11) . 2_454
O3 Te1B O2 Te1B 131.0(7) . 2_454
O1 Te1B O2 Te1B 56.6(11) . 2_454
O1 Te1B O2 Te1B -148.1(8) 4_566 2_454
O2 Te1B O2 Te1B -157.5(8) 2_444 2_454
O1 Te1B O2 Te1B 21.4(6) 3_464 2_454
La1 Te1B O2 Te1B 146.7(11) . 2_454
O3 Te1B O2 Te1A -76.6(16) . .
O1 Te1B O2 Te1A -151.0(19) . .
O1 Te1B O2 Te1A 4.3(16) 4_566 .
O2 Te1B O2 Te1A -5.1(14) 2_444 .
O1 Te1B O2 Te1A 173.7(17) 3_464 .
La1 Te1B O2 Te1A -60.9(17) . .
O3 Te1B O2 La1 -15.7(5) . .
O1 Te1B O2 La1 -90.1(9) . .
O1 Te1B O2 La1 65.2(7) 4_566 .
O2 Te1B O2 La1 55.8(4) 2_444 .
O1 Te1B O2 La1 -125.3(8) 3_464 .
O3 Te1A O2 Te1A 122.4(9) . 2_454
O2 Te1A O2 Te1A -160.2(12) 2_444 2_454
O1 Te1A O2 Te1A -147.5(10) 4_566 2_454
O1 Te1A O2 Te1A 50.3(10) . 2_454
La1 Te1A O2 Te1A 148.1(11) . 2_454
O3 Te1A O2 Te1B 94.7(16) . .
O2 Te1A O2 Te1B 172(2) 2_444 .
O1 Te1A O2 Te1B -175.3(18) 4_566 .
O1 Te1A O2 Te1B 22.5(15) . .
La1 Te1A O2 Te1B 120.4(17) . .
O3 Te1A O2 Te1B 124.5(8) . 2_454
O2 Te1A O2 Te1B -158.1(10) 2_444 2_454
O1 Te1A O2 Te1B -145.5(9) 4_566 2_454
O1 Te1A O2 Te1B 52.3(10) . 2_454
La1 Te1A O2 Te1B 150.2(11) . 2_454
O3 Te1A O2 La1 -25.7(4) . .
O2 Te1A O2 La1 51.7(5) 2_444 .
O1 Te1A O2 La1 64.4(7) 4_566 .
O1 Te1A O2 La1 -97.9(7) . .
O3 La1 O2 Te1A 116.2(10) 4_566 2_454
O5 La1 O2 Te1A 177.9(7) . 2_454
O3 La1 O2 Te1A -121.9(11) . 2_454
O6 La1 O2 Te1A 34.9(8) . 2_454
O4 La1 O2 Te1A -93.2(9) . 2_454
O7 La1 O2 Te1A -34.8(9) 3_565 2_454
O4 La1 O2 Te1A 79.9(11) 4_566 2_454
O7 La1 O2 Te1A -0.3(14) . 2_454
S1 La1 O2 Te1A 46.3(14) . 2_454
Te1B La1 O2 Te1A -134.6(14) . 2_454
Te1A La1 O2 Te1A -142.0(13) . 2_454
O3 La1 O2 Te1B -109.2(6) 4_566 .
O5 La1 O2 Te1B -47.5(7) . .
O3 La1 O2 Te1B 12.7(4) . .
O6 La1 O2 Te1B 169.5(7) . .
O4 La1 O2 Te1B 41.4(8) . .
O7 La1 O2 Te1B 99.8(6) 3_565 .
O4 La1 O2 Te1B -145.5(4) 4_566 .
O7 La1 O2 Te1B 134.3(5) . .
S1 La1 O2 Te1B -179.08(17) . .
Te1A La1 O2 Te1B -7.4(2) . .
O3 La1 O2 Te1B 112.2(8) 4_566 2_454
O5 La1 O2 Te1B 173.8(6) . 2_454
O3 La1 O2 Te1B -125.9(10) . 2_454
O6 La1 O2 Te1B 30.9(7) . 2_454
O4 La1 O2 Te1B -97.3(8) . 2_454
O7 La1 O2 Te1B -38.8(8) 3_565 2_454
O4 La1 O2 Te1B 75.9(10) 4_566 2_454
O7 La1 O2 Te1B -4.3(13) . 2_454
S1 La1 O2 Te1B 42.3(13) . 2_454
Te1B La1 O2 Te1B -138.6(12) . 2_454
Te1A La1 O2 Te1B -146.0(12) . 2_454
O3 La1 O2 Te1A -101.8(5) 4_566 .
O5 La1 O2 Te1A -40.1(7) . .
O3 La1 O2 Te1A 20.1(4) . .
O6 La1 O2 Te1A 176.9(6) . .
O4 La1 O2 Te1A 48.8(7) . .
O7 La1 O2 Te1A 107.2(5) 3_565 .
O4 La1 O2 Te1A -138.1(3) 4_566 .
O7 La1 O2 Te1A 141.7(4) . .
S1 La1 O2 Te1A -171.7(2) . .
Te1B La1 O2 Te1A 7.4(2) . .
O2 Te1A O3 Te1B 161.8(16) 2_444 .
O1 Te1A O3 Te1B -119.6(15) 4_566 .
O1 Te1A O3 Te1B 66.0(14) . .
O2 Te1A O3 Te1B -50.4(14) . .
La1 Te1A O3 Te1B -77.5(14) . .
O2 Te1A O3 La1 71.6(6) 2_444 4_565
O1 Te1A O3 La1 150.2(7) 4_566 4_565
O1 Te1A O3 La1 -24.3(7) . 4_565
O2 Te1A O3 La1 -140.6(6) . 4_565
La1 Te1A O3 La1 -167.7(8) . 4_565
O2 Te1A O3 La1 -120.8(5) 2_444 .
O1 Te1A O3 La1 -42.1(7) 4_566 .
O1 Te1A O3 La1 143.4(6) . .
O2 Te1A O3 La1 27.0(5) . .
O2 Te1B O3 Te1A 123.1(15) . .
O1 Te1B O3 Te1A -105.9(14) . .
O1 Te1B O3 Te1A 53.0(14) 4_566 .
O2 Te1B O3 Te1A -15.1(13) 2_444 .
O1 Te1B O3 Te1A -172.6(15) 3_464 .
La1 Te1B O3 Te1A 107.2(14) . .
O2 Te1B O3 La1 -137.7(6) . 4_565
O1 Te1B O3 La1 -6.7(7) . 4_565
O1 Te1B O3 La1 152.2(7) 4_566 4_565
O2 Te1B O3 La1 84.0(6) 2_444 4_565
O1 Te1B O3 La1 -73.5(6) 3_464 4_565
La1 Te1B O3 La1 -153.7(7) . 4_565
O2 Te1B O3 La1 15.9(5) . .
O1 Te1B O3 La1 147.0(6) . .
O1 Te1B O3 La1 -54.1(6) 4_566 .
O2 Te1B O3 La1 -122.3(5) 2_444 .
O1 Te1B O3 La1 80.2(5) 3_464 .
O2 La1 O3 Te1A -28.2(5) . .
O3 La1 O3 Te1A 35.6(3) 4_566 .
O5 La1 O3 Te1A 104.7(4) . .
O6 La1 O3 Te1A -56.4(5) . .
O4 La1 O3 Te1A 179.6(5) . .
O7 La1 O3 Te1A -113.1(4) 3_565 .
O4 La1 O3 Te1A 107.8(5) 4_566 .
O7 La1 O3 Te1A -167.2(3) . .
S1 La1 O3 Te1A 164.40(16) . .
Te1B La1 O3 Te1A -13.0(2) . .
O2 La1 O3 Te1B -15.2(5) . .
O3 La1 O3 Te1B 48.6(3) 4_566 .
O5 La1 O3 Te1B 117.7(4) . .
O6 La1 O3 Te1B -43.4(5) . .
O4 La1 O3 Te1B -167.4(5) . .
O7 La1 O3 Te1B -100.1(4) 3_565 .
O4 La1 O3 Te1B 120.8(5) 4_566 .
O7 La1 O3 Te1B -154.2(3) . .
S1 La1 O3 Te1B 177.38(19) . .
Te1A La1 O3 Te1B 13.0(2) . .
O2 La1 O3 La1 140.5(6) . 4_565
O3 La1 O3 La1 -155.6(4) 4_566 4_565
O5 La1 O3 La1 -86.6(4) . 4_565
O6 La1 O3 La1 112.3(3) . 4_565
O4 La1 O3 La1 -11.7(3) . 4_565
O7 La1 O3 La1 55.7(3) 3_565 4_565
O4 La1 O3 La1 -83.5(6) 4_566 4_565
O7 La1 O3 La1 1.6(5) . 4_565
S1 La1 O3 La1 -26.9(6) . 4_565
Te1B La1 O3 La1 155.8(7) . 4_565
Te1A La1 O3 La1 168.7(7) . 4_565
O2 La1 O4 S1 150.0(7) . 4_565
O3 La1 O4 S1 -92.2(7) 4_566 4_565
O5 La1 O4 S1 -90.8(7) . 4_565
O3 La1 O4 S1 178.7(7) . 4_565
O6 La1 O4 S1 60.3(7) . 4_565
O7 La1 O4 S1 83.5(6) 3_565 4_565
O4 La1 O4 S1 -24.6(6) 4_566 4_565
O7 La1 O4 S1 9.6(6) . 4_565
S1 La1 O4 S1 -9.1(6) . 4_565
Te1B La1 O4 S1 172.6(6) . 4_565
Te1A La1 O4 S1 178.9(6) . 4_565
O2 La1 O4 La1 -18.2(5) . 4_565
O3 La1 O4 La1 99.6(4) 4_566 4_565
O5 La1 O4 La1 101.0(3) . 4_565
O3 La1 O4 La1 10.5(3) . 4_565
O6 La1 O4 La1 -107.9(3) . 4_565
O7 La1 O4 La1 -84.7(3) 3_565 4_565
O4 La1 O4 La1 167.1(3) 4_566 4_565
O7 La1 O4 La1 -158.6(3) . 4_565
S1 La1 O4 La1 -177.3(2) . 4_565
Te1B La1 O4 La1 4.4(2) . 4_565
Te1A La1 O4 La1 10.6(2) . 4_565
O2 La1 O5 S1 -134.8(8) . 2_545
O3 La1 O5 S1 -70.7(7) 4_566 2_545
O3 La1 O5 S1 173.9(7) . 2_545
O6 La1 O5 S1 -32.1(9) . 2_545
O4 La1 O5 S1 110.1(7) . 2_545
O7 La1 O5 S1 101.9(7) 3_565 2_545
O4 La1 O5 S1 -4.8(7) 4_566 2_545
O7 La1 O5 S1 44.1(7) . 2_545
S1 La1 O5 S1 20.6(7) . 2_545
Te1B La1 O5 S1 -160.3(7) . 2_545
Te1A La1 O5 S1 -159.2(7) . 2_545
O2 La1 O6 S1 -125.9(7) . 2
O3 La1 O6 S1 151.9(6) 4_566 2
O5 La1 O6 S1 114.2(6) . 2
O3 La1 O6 S1 -99.4(6) . 2
O4 La1 O6 S1 -13.2(7) . 2
O7 La1 O6 S1 -36.1(5) 3_565 2
O4 La1 O6 S1 87.1(6) 4_566 2
O7 La1 O6 S1 33.8(6) . 2
S1 La1 O6 S1 60.5(6) . 2
Te1B La1 O6 S1 -119.6(6) . 2
Te1A La1 O6 S1 -123.8(5) . 2
O5 S1 O7 La1 17.0(7) 2 3_565
O6 S1 O7 La1 -105.7(6) 2_545 3_565
O4 S1 O7 La1 136.0(5) 4_566 3_565
La1 S1 O7 La1 141.2(7) . 3_565
O5 S1 O7 La1 -124.2(3) 2 .
O6 S1 O7 La1 113.1(3) 2_545 .
O4 S1 O7 La1 -5.1(4) 4_566 .
O2 La1 O7 S1 115.6(6) . .
O3 La1 O7 S1 10.4(4) 4_566 .
O5 La1 O7 S1 -62.9(3) . .
O3 La1 O7 S1 -146.3(3) . .
O6 La1 O7 S1 82.0(3) . .
O4 La1 O7 S1 -133.6(4) . .
O7 La1 O7 S1 153.0(5) 3_565 .
O4 La1 O7 S1 3.6(3) 4_566 .
Te1B La1 O7 S1 -174.92(19) . .
Te1A La1 O7 S1 -161.4(2) . .
O2 La1 O7 La1 -37.4(7) . 3_565
O3 La1 O7 La1 -142.6(3) 4_566 3_565
O5 La1 O7 La1 144.1(3) . 3_565
O3 La1 O7 La1 60.7(4) . 3_565
O6 La1 O7 La1 -71.0(3) . 3_565
O4 La1 O7 La1 73.4(3) . 3_565
O7 La1 O7 La1 0.0 3_565 3_565
O4 La1 O7 La1 -149.4(4) 4_566 3_565
S1 La1 O7 La1 -153.0(5) . 3_565
Te1B La1 O7 La1 32.1(5) . 3_565
Te1A La1 O7 La1 45.6(5) . 3_565
